data_2233277
loop_
_publ_author_name
'Zhang, Bi-Song'
'Lin, Jian-Li'
'Jin, Xiu-Fang'
'Huang, Rong'
'Luo, Ling-Ling'

_publ_section_title
;
 <i>catena</i>-Poly[[(diaquacalcium)-bis(\m-2-fluorobenzoato)-1':1\k^3^<i>O</i>:<i>O</i>,<i>O</i>';1:1''\k^3^<i>O</i>,<i>O</i>':<i>O</i>]
 2,2'-bipyridine hemisolvate]
;
_journal_coeditor_code RK2307
_journal_issue 1
_journal_name_full 'Acta Crystallographica Section E'
_journal_page_first m55
_journal_page_last m56
_journal_paper_doi 10.1107/S1600536811053311
_journal_volume 68
_journal_year 2012
_chemical_formula_iupac '[Ca (C7 H4 F O2)2 (H2 O)2], 0.5C10 H8 N2'
_chemical_formula_moiety 'C14 H12 Ca F2 O6, 0.5(C10 H8 N2)'
_chemical_formula_sum 'C19 H16 Ca F2 N O6'
_chemical_formula_weight 432.41
_chemical_name_systematic
;
<i>catena</i>-Poly[[(diaquacalcium)-bis(\m-2-fluorobenzoato)-\
1':1\k^3^<i>O</i>:<i>O</i>,<i>O</i>';1:1''\k^3^<i>O</i>,<i>O</i>':<i>O</i>]
2,2'-bipyridine hemisolvate]
;
_space_group_IT_number 2
_symmetry_cell_setting triclinic
_symmetry_space_group_name_Hall '-P 1'
_symmetry_space_group_name_H-M 'P -1'
_atom_sites_solution_hydrogens geom
_atom_sites_solution_primary direct
_atom_sites_solution_secondary difmap
_audit_creation_method SHELXL97
_cell_angle_alpha 94.68(3)
_cell_angle_beta 104.33(3)
_cell_angle_gamma 92.98(3)
_cell_formula_units_Z 2
_cell_length_a 7.9063(16)
_cell_length_b 10.212(2)
_cell_length_c 12.147(2)
_cell_measurement_reflns_used 5423
_cell_measurement_temperature 295(2)
_cell_measurement_theta_max 25.00
_cell_measurement_theta_min 3.22
_cell_volume 944.4(3)
_computing_cell_refinement '<i>RAPID-AUTO</i> (Rigaku, 1998)'
_computing_data_collection '<i>RAPID-AUTO</i> (Rigaku, 1998)'
_computing_data_reduction '<i>CrystalStructure</i> (Rigaku/MSC, 2002)'
_computing_molecular_graphics '<i>SHELXTL</i>  (Sheldrick, 2008)'
_computing_publication_material '<i>SHELXL97</i> (Sheldrick, 2008)'
_computing_structure_refinement '<i>SHELXL97</i> (Sheldrick, 2008)'
_computing_structure_solution '<i>SHELXS97</i> (Sheldrick, 2008)'
_diffrn_ambient_temperature 295(2)
_diffrn_measured_fraction_theta_full 0.997
_diffrn_measured_fraction_theta_max 0.997
_diffrn_measurement_device_type 'Rigaku R-AXIS RAPID'
_diffrn_measurement_method '\w scans'
_diffrn_radiation_monochromator graphite
_diffrn_radiation_source 'fine-focus sealed tube'
_diffrn_radiation_type MoK\a
_diffrn_radiation_wavelength 0.71073
_diffrn_reflns_av_R_equivalents 0.0531
_diffrn_reflns_av_sigmaI/netI 0.0705
_diffrn_reflns_limit_h_max 9
_diffrn_reflns_limit_h_min -9
_diffrn_reflns_limit_k_max 12
_diffrn_reflns_limit_k_min -12
_diffrn_reflns_limit_l_max 14
_diffrn_reflns_limit_l_min -14
_diffrn_reflns_number 7478
_diffrn_reflns_theta_full 25.00
_diffrn_reflns_theta_max 25.00
_diffrn_reflns_theta_min 3.22
_exptl_absorpt_coefficient_mu 0.389
_exptl_absorpt_correction_T_max 0.939
_exptl_absorpt_correction_T_min 0.914
_exptl_absorpt_correction_type multi-scan
_exptl_absorpt_process_details '(<i>ABSCOR</i>; Higashi, 1995)'
_exptl_crystal_colour colourless
_exptl_crystal_density_diffrn 1.521
_exptl_crystal_density_method 'not measured'
_exptl_crystal_description block
_exptl_crystal_F_000 446
_exptl_crystal_size_max 0.340
_exptl_crystal_size_mid 0.190
_exptl_crystal_size_min 0.160
_refine_diff_density_max 0.644
_refine_diff_density_min -0.732
_refine_ls_extinction_method none
_refine_ls_goodness_of_fit_ref 1.169
_refine_ls_hydrogen_treatment constr
_refine_ls_matrix_type full
_refine_ls_number_parameters 271
_refine_ls_number_reflns 3306
_refine_ls_number_restraints 0
_refine_ls_restrained_S_all 1.169
_refine_ls_R_factor_all 0.1053
_refine_ls_R_factor_gt 0.0605
_refine_ls_shift/su_max 0.000
_refine_ls_shift/su_mean 0.000
_refine_ls_structure_factor_coef Fsqd
_refine_ls_weighting_details 'calc w=1/[\s^2^(Fo^2^)+(0.0710P)^2^+2.3580P] where P=(Fo^2^+2Fc^2^)/3'
_refine_ls_weighting_scheme calc
_refine_ls_wR_factor_gt 0.1412
_refine_ls_wR_factor_ref 0.2140
_reflns_number_gt 2136
_reflns_number_total 3306
_reflns_threshold_expression I>2\s(I)
_cod_data_source_file rk2307.cif
_cod_data_source_block I
_cod_database_code 2233277
_cod_database_fobs_code 2233277

loop_
_symmetry_equiv_pos_as_xyz
'x, y, z'
'-x, -y, -z'

loop_
_atom_site_type_symbol
_atom_site_label
_atom_site_fract_x
_atom_site_fract_y
_atom_site_fract_z
_atom_site_U_iso_or_equiv
_atom_site_adp_type
_atom_site_calc_flag
_atom_site_refinement_flags
_atom_site_occupancy
_atom_site_symmetry_multiplicity
_atom_site_disorder_assembly
_atom_site_disorder_group
Ca Ca1 0.23787(12) 0.95355(10) 0.48080(8) 0.0330(3) Uani d . 1 1 . .
N N1 0.1493(6) 0.8835(5) 0.0638(4) 0.0459(12) Uani d . 1 1 . .
F F1 0.1676(5) 1.4460(3) 0.4314(4) 0.0647(11) Uani d . 1 1 . .
O O1 0.2997(5) 0.8935(4) 0.3020(3) 0.0428(9) Uani d . 1 1 . .
H H1B 0.3916 0.9137 0.2857 0.064 Uiso d R 1 1 . .
H H1A 0.2274 0.8545 0.2473 0.064 Uiso d R 1 1 . .
O O2 0.1035(5) 0.7532(4) 0.5270(4) 0.0517(11) Uani d . 1 1 . .
H H2B 0.1394 0.6793 0.5299 0.078 Uiso d R 1 1 . .
H H2A 0.0534 0.7759 0.5762 0.078 Uiso d R 1 1 . .
O O3 0.4861(4) 1.1408(4) 0.4636(3) 0.0380(9) Uani d . 1 1 . .
O O4 0.2084(4) 1.1781(4) 0.4336(3) 0.0436(10) Uani d . 1 1 . .
O O5 0.3472(5) 1.0424(4) 0.6789(3) 0.0507(11) Uani d . 1 1 A .
O O6 0.0613(4) 1.0541(4) 0.6240(3) 0.0375(9) Uani d . 1 1 . .
C C1 0.2246(8) 0.7775(7) 0.0316(5) 0.0537(15) Uani d . 1 1 . .
H H1 0.3002 0.7371 0.0879 0.064 Uiso calc R 1 1 . .
C C2 0.1969(9) 0.7248(7) -0.0800(6) 0.0586(17) Uani d . 1 1 . .
H H2 0.2531 0.6515 -0.0983 0.070 Uiso calc R 1 1 . .
C C3 0.0851(9) 0.7826(7) -0.1626(5) 0.0593(17) Uani d . 1 1 . .
H H3 0.0631 0.7486 -0.2386 0.071 Uiso calc R 1 1 . .
C C4 0.0047(9) 0.8916(6) -0.1334(5) 0.0529(15) Uani d . 1 1 . .
H H4 -0.0718 0.9320 -0.1893 0.063 Uiso calc R 1 1 . .
C C5 0.0395(7) 0.9410(5) -0.0186(4) 0.0392(12) Uani d . 1 1 . .
C C6 0.3995(6) 1.3357(5) 0.3811(4) 0.0336(11) Uani d . 1 1 . .
C C7 0.5394(7) 1.3466(6) 0.3307(5) 0.0419(13) Uani d . 1 1 . .
H H7 0.6040 1.2740 0.3246 0.050 Uiso calc R 1 1 . .
C C8 0.5851(8) 1.4617(7) 0.2894(6) 0.0552(16) Uani d . 1 1 . .
H H8 0.6800 1.4661 0.2570 0.066 Uiso calc R 1 1 . .
C C9 0.4894(8) 1.5710(7) 0.2961(5) 0.0552(16) Uani d . 1 1 . .
H H9 0.5214 1.6488 0.2692 0.066 Uiso calc R 1 1 . .
C C10 0.3478(8) 1.5643(6) 0.3423(5) 0.0533(16) Uani d . 1 1 . .
H H10 0.2817 1.6364 0.3461 0.064 Uiso calc R 1 1 . .
C C11 0.3055(7) 1.4467(5) 0.3833(5) 0.0400(12) Uani d . 1 1 . .
C C12 0.3609(6) 1.2121(5) 0.4293(4) 0.0357(12) Uani d . 1 1 . .
C C13 0.2199(18) 1.1634(13) 0.7949(10) 0.0336(19) Uani d P 0.60 1 A -1
C C14 0.1266(13) 1.2791(9) 0.7976(9) 0.0575(19) Uani d P 0.60 1 A -1
F F2 0.0396(13) 1.3184(9) 0.7157(9) 0.106(3) Uani d PR 0.60 1 A -1
C C15 0.145(3) 1.358(2) 0.898(2) 0.086(4) Uani d P 0.60 1 A -1
H H15 0.0837 1.4337 0.8966 0.103 Uiso calc PR 0.60 1 A -1
C C16 0.245(4) 1.331(3) 0.996(2) 0.098(5) Uani d P 0.60 1 A -1
H H16 0.2534 1.3858 1.0627 0.117 Uiso calc PR 0.60 1 A -1
C C17 0.339(4) 1.220(3) 0.9984(15) 0.077(4) Uani d P 0.60 1 A -1
H H17 0.4103 1.2005 1.0676 0.093 Uiso calc PR 0.60 1 A -1
C C18 0.3310(17) 1.1353(13) 0.8991(9) 0.046(2) Uani d P 0.60 1 A -1
H H18 0.3973 1.0624 0.9022 0.056 Uiso calc PR 0.60 1 A -1
C C13' 0.210(2) 1.1874(17) 0.8095(12) 0.0336(19) Uani d PG 0.40 1 A -2
C C14' 0.103(3) 1.292(2) 0.7984(19) 0.0575(19) Uani d PG 0.40 1 A -2
H H14A 0.0297 1.3032 0.7277 0.069 Uiso calc PR 0.40 1 A -2
C C15' 0.105(4) 1.379(2) 0.893(2) 0.086(4) Uani d PG 0.40 1 A -2
H H15A 0.0335 1.4483 0.8857 0.103 Uiso calc PR 0.40 1 A -2
C C16' 0.215(7) 1.361(4) 0.999(2) 0.098(5) Uani d PG 0.40 1 A -2
H H16A 0.2165 1.4195 1.0621 0.117 Uiso calc PR 0.40 1 A -2
C C17' 0.322(5) 1.257(3) 1.0098(16) 0.077(4) Uani d PG 0.40 1 A -2
H H17A 0.3957 1.2456 1.0805 0.093 Uiso calc PR 0.40 1 A -2
C C18' 0.3201(18) 1.1702(12) 0.9152(10) 0.046(2) Uani d PG 0.40 1 A -2
F F2' 0.4186(11) 1.0508(9) 0.9175(6) 0.053(2) Uani d PR 0.40 1 A -2
C C19 0.2072(6) 1.0851(5) 0.6954(4) 0.0365(12) Uani d . 1 1 . .

loop_
_atom_site_aniso_label
_atom_site_aniso_U_11
_atom_site_aniso_U_22
_atom_site_aniso_U_33
_atom_site_aniso_U_12
_atom_site_aniso_U_13
_atom_site_aniso_U_23
Ca1 0.0245(5) 0.0387(6) 0.0370(6) 0.0046(4) 0.0087(4) 0.0071(4)
N1 0.042(3) 0.055(3) 0.040(3) 0.005(2) 0.009(2) 0.006(2)
F1 0.055(2) 0.047(2) 0.110(3) 0.0161(16) 0.048(2) 0.019(2)
O1 0.0347(19) 0.059(3) 0.0338(19) 0.0002(17) 0.0097(16) -0.0018(17)
O2 0.039(2) 0.043(2) 0.085(3) 0.0101(17) 0.031(2) 0.023(2)
O3 0.0280(17) 0.044(2) 0.045(2) 0.0104(16) 0.0109(16) 0.0129(17)
O4 0.0304(18) 0.036(2) 0.071(3) 0.0020(15) 0.0215(18) 0.0185(19)
O5 0.0291(18) 0.078(3) 0.046(2) 0.0059(19) 0.0136(17) -0.005(2)
O6 0.0214(16) 0.048(2) 0.041(2) 0.0007(15) 0.0059(15) 0.0017(16)
C1 0.050(3) 0.063(4) 0.050(3) 0.012(3) 0.012(3) 0.011(3)
C2 0.063(4) 0.061(4) 0.056(4) 0.014(3) 0.021(3) 0.002(3)
C3 0.074(4) 0.060(4) 0.043(3) 0.007(3) 0.015(3) -0.005(3)
C4 0.071(4) 0.048(4) 0.038(3) 0.002(3) 0.012(3) 0.002(3)
C5 0.036(3) 0.045(3) 0.035(3) -0.002(2) 0.009(2) 0.002(2)
C6 0.030(2) 0.032(3) 0.039(3) 0.001(2) 0.008(2) 0.008(2)
C7 0.038(3) 0.042(3) 0.050(3) 0.006(2) 0.015(3) 0.014(3)
C8 0.052(3) 0.062(4) 0.059(4) 0.001(3) 0.025(3) 0.019(3)
C9 0.060(4) 0.057(4) 0.055(4) 0.000(3) 0.023(3) 0.018(3)
C10 0.056(4) 0.036(3) 0.065(4) 0.009(3) 0.007(3) 0.017(3)
C11 0.035(3) 0.042(3) 0.049(3) 0.004(2) 0.017(2) 0.009(2)
C12 0.024(2) 0.047(3) 0.034(3) 0.002(2) 0.003(2) 0.005(2)
C13 0.033(3) 0.026(5) 0.044(4) 0.004(3) 0.022(3) -0.018(4)
C14 0.049(4) 0.057(5) 0.078(5) 0.003(4) 0.037(4) 0.008(4)
F2 0.101(6) 0.097(7) 0.122(7) 0.025(5) 0.026(6) 0.016(6)
C15 0.073(11) 0.059(7) 0.141(9) -0.013(5) 0.078(8) -0.042(7)
C16 0.088(14) 0.095(14) 0.114(8) -0.034(8) 0.068(8) -0.075(8)
C17 0.066(8) 0.110(17) 0.048(5) -0.032(8) 0.023(5) -0.044(6)
C18 0.050(4) 0.060(7) 0.025(4) -0.017(5) 0.014(3) -0.027(4)
C13' 0.033(3) 0.026(5) 0.044(4) 0.004(3) 0.022(3) -0.018(4)
C14' 0.049(4) 0.057(5) 0.078(5) 0.003(4) 0.037(4) 0.008(4)
C15' 0.073(11) 0.059(7) 0.141(9) -0.013(5) 0.078(8) -0.042(7)
C16' 0.088(14) 0.095(14) 0.114(8) -0.034(8) 0.068(8) -0.075(8)
C17' 0.066(8) 0.110(17) 0.048(5) -0.032(8) 0.023(5) -0.044(6)
C18' 0.050(4) 0.060(7) 0.025(4) -0.017(5) 0.014(3) -0.027(4)
F2' 0.050(5) 0.070(6) 0.035(4) 0.017(4) 0.001(4) 0.016(4)
C19 0.032(3) 0.039(3) 0.040(3) 0.002(2) 0.011(2) 0.007(2)

loop_
_atom_type_symbol
_atom_type_description
_atom_type_scat_dispersion_real
_atom_type_scat_dispersion_imag
_atom_type_scat_source
C C 0.0033 0.0016 'International Tables Vol C Tables 4.2.6.8 and 6.1.1.4'
H H 0.0000 0.0000 'International Tables Vol C Tables 4.2.6.8 and 6.1.1.4'
N N 0.0061 0.0033 'International Tables Vol C Tables 4.2.6.8 and 6.1.1.4'
O O 0.0106 0.0060 'International Tables Vol C Tables 4.2.6.8 and 6.1.1.4'
Ca Ca 0.2262 0.3064 'International Tables Vol C Tables 4.2.6.8 and 6.1.1.4'
F F 0.0171 0.0103 'International Tables Vol C Tables 4.2.6.8 and 6.1.1.4'

loop_
_geom_angle_atom_site_label_1
_geom_angle_atom_site_label_2
_geom_angle_atom_site_label_3
_geom_angle_site_symmetry_1
_geom_angle_site_symmetry_3
_geom_angle
O1 Ca1 O6 . 2_576 86.09(12)
O1 Ca1 O3 . 2_676 77.46(13)
O6 Ca1 O3 2_576 2_676 152.43(14)
O1 Ca1 O4 . . 90.21(14)
O6 Ca1 O4 2_576 . 77.91(13)
O3 Ca1 O4 2_676 . 123.52(13)
O1 Ca1 O2 . . 104.41(15)
O6 Ca1 O2 2_576 . 75.11(13)
O3 Ca1 O2 2_676 . 87.62(13)
O4 Ca1 O2 . . 148.15(13)
O1 Ca1 O5 . . 147.97(13)
O6 Ca1 O5 2_576 . 124.39(13)
O3 Ca1 O5 2_676 . 77.36(13)
O4 Ca1 O5 . . 87.44(15)
O2 Ca1 O5 . . 93.99(15)
O1 Ca1 O6 . . 157.37(12)
O6 Ca1 O6 2_576 . 73.31(13)
O3 Ca1 O6 2_676 . 125.15(12)
O4 Ca1 O6 . . 76.64(12)
O2 Ca1 O6 . . 79.65(13)
O5 Ca1 O6 . . 51.10(11)
O1 Ca1 O3 . . 75.15(12)
O6 Ca1 O3 2_576 . 123.49(12)
O3 Ca1 O3 2_676 . 73.59(13)
O4 Ca1 O3 . . 50.07(11)
O2 Ca1 O3 . . 160.92(12)
O5 Ca1 O3 . . 78.98(13)
O6 Ca1 O3 . . 108.30(12)
O1 Ca1 C19 . . 166.43(14)
O6 Ca1 C19 2_576 . 98.95(14)
O3 Ca1 C19 2_676 . 102.15(14)
O4 Ca1 C19 . . 78.65(14)
O2 Ca1 C19 . . 89.09(15)
O5 Ca1 C19 . . 25.52(13)
O6 Ca1 C19 . . 25.84(12)
O3 Ca1 C19 . . 91.65(13)
O1 Ca1 C12 . . 80.01(14)
O6 Ca1 C12 2_576 . 99.63(13)
O3 Ca1 C12 2_676 . 99.11(13)
O4 Ca1 C12 . . 24.73(12)
O2 Ca1 C12 . . 172.69(14)
O5 Ca1 C12 . . 84.77(15)
O6 Ca1 C12 . . 94.05(13)
O3 Ca1 C12 . . 25.52(11)
C19 Ca1 C12 . . 86.70(15)
O1 Ca1 Ca1 . 2_576 124.48(10)
O6 Ca1 Ca1 2_576 2_576 38.98(9)
O3 Ca1 Ca1 2_676 2_576 154.16(10)
O4 Ca1 Ca1 . 2_576 74.03(9)
O2 Ca1 Ca1 . 2_576 74.38(9)
O5 Ca1 Ca1 . 2_576 85.42(9)
O6 Ca1 Ca1 . 2_576 34.33(7)
O3 Ca1 Ca1 . 2_576 122.07(9)
C19 Ca1 Ca1 . 2_576 60.03(10)
C12 Ca1 Ca1 . 2_576 98.33(11)
O1 Ca1 Ca1 . 2_676 72.73(9)
O6 Ca1 Ca1 2_576 2_676 152.07(10)
O3 Ca1 Ca1 2_676 2_676 39.55(9)
O4 Ca1 Ca1 . 2_676 84.04(9)
O2 Ca1 Ca1 . 2_676 127.10(10)
O5 Ca1 Ca1 . 2_676 75.25(9)
O6 Ca1 Ca1 . 2_676 122.98(9)
O3 Ca1 Ca1 . 2_676 34.04(7)
C19 Ca1 Ca1 . 2_676 98.16(11)
C12 Ca1 Ca1 . 2_676 59.56(10)
Ca1 Ca1 Ca1 2_576 2_676 151.36(6)
O1 Ca1 H2A . . 120.1
O6 Ca1 H2A 2_576 . 73.1
O3 Ca1 H2A 2_676 . 96.2
O4 Ca1 H2A . . 135.5
O2 Ca1 H2A . . 16.5
O5 Ca1 H2A . . 82.1
O6 Ca1 H2A . . 63.2
O3 Ca1 H2A . . 160.0
C19 Ca1 H2A . . 73.5
C12 Ca1 H2A . . 157.2
Ca1 Ca1 H2A 2_576 . 62.1
Ca1 Ca1 H2A 2_676 . 133.4
C1 N1 C5 . . 117.5(5)
Ca1 O1 H1B . . 124.9
Ca1 O1 H1A . . 123.3
H1B O1 H1A . . 111.6
Ca1 O2 H2B . . 129.3
Ca1 O2 H2A . . 106.1
H2B O2 H2A . . 115.3
C12 O3 Ca1 . 2_676 167.0(3)
C12 O3 Ca1 . . 86.5(3)
Ca1 O3 Ca1 2_676 . 106.41(13)
C12 O4 Ca1 . . 101.4(3)
C19 O5 Ca1 . . 98.8(3)
C19 O6 Ca1 . 2_576 163.8(3)
C19 O6 Ca1 . . 87.8(3)
Ca1 O6 Ca1 2_576 . 106.69(13)
N1 C1 C2 . . 123.9(6)
N1 C1 H1 . . 118.0
C2 C1 H1 . . 118.0
C3 C2 C1 . . 118.3(6)
C3 C2 H2 . . 120.8
C1 C2 H2 . . 120.8
C2 C3 C4 . . 119.8(6)
C2 C3 H3 . . 120.1
C4 C3 H3 . . 120.1
C3 C4 C5 . . 119.1(6)
C3 C4 H4 . . 120.4
C5 C4 H4 . . 120.4
N1 C5 C4 . . 121.3(5)
N1 C5 C5 . 2_575 116.6(6)
C4 C5 C5 . 2_575 122.1(6)
C11 C6 C7 . . 115.6(5)
C11 C6 C12 . . 124.3(5)
C7 C6 C12 . . 120.2(5)
C8 C7 C6 . . 122.1(5)
C8 C7 H7 . . 118.9
C6 C7 H7 . . 118.9
C7 C8 C9 . . 120.0(6)
C7 C8 H8 . . 120.0
C9 C8 H8 . . 120.0
C10 C9 C8 . . 120.1(6)
C10 C9 H9 . . 119.9
C8 C9 H9 . . 119.9
C9 C10 C11 . . 118.4(6)
C9 C10 H10 . . 120.8
C11 C10 H10 . . 120.8
F1 C11 C6 . . 120.0(5)
F1 C11 C10 . . 116.3(5)
C6 C11 C10 . . 123.7(5)
O4 C12 O3 . . 121.1(5)
O4 C12 C6 . . 120.9(4)
O3 C12 C6 . . 118.0(4)
O4 C12 Ca1 . . 53.8(3)
O3 C12 Ca1 . . 68.0(3)
C6 C12 Ca1 . . 168.8(3)
C19 C13 C18 . . 121.3(9)
C19 C13 C14 . . 121.9(9)
C18 C13 C14 . . 116.8(9)
F2 C14 C15 . . 115.4(10)
F2 C14 C13 . . 123.5(5)
C15 C14 C13 . . 120.9(12)
C16 C15 C14 . . 122.7(14)
C16 C15 H15 . . 118.7
C14 C15 H15 . . 118.7
C15 C16 C17 . . 118.8(13)
C15 C16 H16 . . 120.6
C17 C16 H16 . . 120.6
C16 C17 C18 . . 122.1(15)
C16 C17 H17 . . 118.9
C18 C17 H17 . . 118.9
C17 C18 C13 . . 118.6(12)
C17 C18 H18 . . 120.7
C13 C18 H18 . . 120.7
C14' C13' C18' . . 120.0
C14' C13' C19 . . 119.4(5)
C18' C13' C19 . . 120.6(5)
C13' C14' C15' . . 120.0
C13' C14' H14A . . 120.0
C15' C14' H14A . . 120.0
C16' C15' C14' . . 120.0
C16' C15' H15A . . 120.0
C14' C15' H15A . . 120.0
C17' C16' C15' . . 120.0
C17' C16' H16A . . 120.0
C15' C16' H16A . . 120.0
C16' C17' C18' . . 120.0
C16' C17' H17A . . 120.0
C18' C17' H17A . . 120.0
C17' C18' C13' . . 120.0
C17' C18' F2' . . 125.0
C13' C18' F2' . . 114.8
O5 C19 O6 . . 121.1(5)
O5 C19 C13 . . 117.2(7)
O6 C19 C13 . . 121.7(7)
O5 C19 C13' . . 120.8(7)
O6 C19 C13' . . 118.0(7)
C13 C19 C13' . . 4.8(6)
O5 C19 Ca1 . . 55.7(3)
O6 C19 Ca1 . . 66.4(3)
C13 C19 Ca1 . . 168.7(8)
C13' C19 Ca1 . . 167.9(8)

loop_
_geom_bond_atom_site_label_1
_geom_bond_atom_site_label_2
_geom_bond_site_symmetry_2
_geom_bond_distance
Ca1 O1 . 2.381(4)
Ca1 O6 2_576 2.386(3)
Ca1 O3 2_676 2.396(3)
Ca1 O4 . 2.418(4)
Ca1 O2 . 2.426(4)
Ca1 O5 . 2.427(4)
Ca1 O6 . 2.662(4)
Ca1 O3 . 2.726(4)
Ca1 C19 . 2.904(5)
Ca1 C12 . 2.935(6)
Ca1 Ca1 2_576 4.054(2)
Ca1 Ca1 2_676 4.106(2)
Ca1 H2A . 2.7683
N1 C1 . 1.338(8)
N1 C5 . 1.349(7)
F1 C11 . 1.358(6)
O1 H1B . 0.8200
O1 H1A . 0.8200
O2 H2B . 0.8200
O2 H2A . 0.8200
O3 C12 . 1.267(6)
O3 Ca1 2_676 2.396(3)
O4 C12 . 1.253(6)
O5 C19 . 1.266(6)
O6 C19 . 1.266(6)
O6 Ca1 2_576 2.386(3)
C1 C2 . 1.376(9)
C1 H1 . 0.9300
C2 C3 . 1.360(9)
C2 H2 . 0.9300
C3 C4 . 1.374(9)
C3 H3 . 0.9300
C4 C5 . 1.399(8)
C4 H4 . 0.9300
C5 C5 2_575 1.474(11)
C6 C11 . 1.390(7)
C6 C7 . 1.394(7)
C6 C12 . 1.483(7)
C7 C8 . 1.380(8)
C7 H7 . 0.9300
C8 C9 . 1.388(9)
C8 H8 . 0.9300
C9 C10 . 1.372(9)
C9 H9 . 0.9300
C10 C11 . 1.393(8)
C10 H10 . 0.9300
C13 C19 . 1.373(13)
C13 C18 . 1.411(14)
C13 C14 . 1.428(11)
C14 F2 . 1.1740
C14 C15 . 1.380(18)
C15 C16 . 1.32(2)
C15 H15 . 0.9300
C16 C17 . 1.39(2)
C16 H16 . 0.9300
C17 C18 . 1.410(15)
C17 H17 . 0.9300
C18 H18 . 0.9300
C13' C14' . 1.3900
C13' C18' . 1.3900
C13' C19 . 1.660(17)
C14' C15' . 1.3900
C14' H14A . 0.9300
C15' C16' . 1.3900
C15' H15A . 0.9300
C16' C17' . 1.3900
C16' H16A . 0.9300
C17' C18' . 1.3900
C17' H17A . 0.9300
C18' F2' . 1.4796

loop_
_geom_hbond_atom_site_label_D
_geom_hbond_atom_site_label_H
_geom_hbond_atom_site_label_A
_geom_hbond_site_symmetry_A
_geom_hbond_distance_DH
_geom_hbond_distance_HA
_geom_hbond_distance_DA
_geom_hbond_angle_DHA
_geom_hbond_publ_flag
O1 H1A N1 1_555 0.820 2.209 2.835(5) 133 y
O1 H1B O5 2_676 0.820 2.021 2.782(5) 154 y
O2 H2A O4 2_576 0.820 2.123 2.741(5) 132 y
O2 H2B F1 1_545 0.820 2.624 3.363(5) 151 y
C7 H7 O2 2_676 0.930 2.600 3.189(7) 122 y
C10 H10 F2 2_586 0.930 2.540 3.281(2) 136 y
